data_4510543
loop_
_publ_author_name
'Mazur, Liliana'
'Jarzembska, Katarzyna N.'
'Kami\'nski, Rados\/law'
'Wo\'zniak, Krzysztof'
'Pindelska, Edyta'
'Zieli\'nska-Pisklak, Monika'

_publ_section_title
;
 Substituent and Solvent Effects on Intermolecular Interactions in
 Crystals ofN-Acylhydrazone Derivatives: Single-Crystal X-ray, Solid-State
 NMR, and Computational Studies
;
_journal_issue 5
_journal_name_full 'Crystal Growth &amp; Design'
_journal_page_first 2263
_journal_paper_doi 10.1021/cg401866x
_journal_volume 14
_journal_year 2014
_chemical_formula_moiety 'C13 H12 N4 O'
_chemical_formula_sum 'C13 H12 N4 O'
_chemical_formula_weight 240.27
_space_group_IT_number 14
_symmetry_cell_setting monoclinic
_symmetry_Int_Tables_number 14
_symmetry_space_group_name_Hall '-P 2yn'
_symmetry_space_group_name_H-M 'P 1 21/n 1'
_cell_angle_alpha 90.00
_cell_angle_beta 99.42(2)
_cell_angle_gamma 90.00
_cell_formula_units_Z 4
_cell_length_a 12.497(4)
_cell_length_b 5.8221(9)
_cell_length_c 16.191(2)
_cell_measurement_temperature 100
_cell_volume 1162.2(4)
_diffrn_ambient_temperature 100
_diffrn_measured_fraction_theta_full 0.981
_diffrn_measured_fraction_theta_max 0.981
_diffrn_measurement_device_type 'Xcalibur, Sapphire2, large Be window'
_diffrn_measurement_method \w-scans
_diffrn_radiation_monochromator graphite
_diffrn_radiation_source 'Enhance (Mo) X-ray Source'
_diffrn_radiation_type Mo-K\a
_diffrn_radiation_wavelength 0.71073
_diffrn_reflns_av_R_equivalents 0.0315
_diffrn_reflns_limit_h_max 12
_diffrn_reflns_limit_h_min -16
_diffrn_reflns_limit_k_max 7
_diffrn_reflns_limit_k_min -6
_diffrn_reflns_limit_l_max 20
_diffrn_reflns_limit_l_min -18
_diffrn_reflns_number 4849
_diffrn_reflns_theta_full 27.97
_diffrn_reflns_theta_max 27.973
_diffrn_reflns_theta_min 2.550
_exptl_absorpt_coefficient_mu 0.092
_exptl_absorpt_correction_T_max 1.000
_exptl_absorpt_correction_T_min 0.63416
_exptl_absorpt_correction_type multi-scan
_exptl_absorpt_process_details
;
 Agilent Technologies (2013). CRYSALIS PRO.
  Yarnton, Oxfordshire, England, UK
;
_exptl_crystal_colour yellow
_exptl_crystal_density_diffrn 1.374
_exptl_crystal_description plate
_exptl_crystal_F_000 504
_exptl_crystal_size_max 0.50
_exptl_crystal_size_mid 0.18
_exptl_crystal_size_min 0.05
_refine_diff_density_max 0.40
_refine_diff_density_min -0.27
_refine_ls_extinction_method none
_refine_ls_goodness_of_fit_ref 1.814
_refine_ls_hydrogen_treatment mixed
_refine_ls_number_parameters 211
_refine_ls_number_reflns 1599
_refine_ls_number_restraints 24
_refine_ls_R_factor_all 0.0469
_refine_ls_R_factor_gt 0.0469
_refine_ls_shift/su_max 0.001
_refine_ls_shift/su_mean 0.000
_refine_ls_structure_factor_coef F
_refine_ls_weighting_scheme sigma
_refine_ls_wR_factor_gt 0.0523
_refine_ls_wR_factor_ref 0.0523
_reflns_number_gt 1599
_reflns_number_total 2749
_reflns_threshold_expression I>3\s(I)
_cod_data_source_file cg401866x_si_008.cif
_cod_data_source_block 5
_cod_depositor_comments 'Adding full bibliography for 4510538--4510545.cif.'
_cod_original_cell_volume 1162.1(4)
_cod_original_sg_symbol_H-M 'P 21/n'
_cod_database_code 4510543

loop_
_symmetry_equiv_pos_as_xyz
'x, y, z'
'-x+1/2, y+1/2, -z+1/2'
'-x, -y, -z'
'x-1/2, -y-1/2, z-1/2'

loop_
_atom_site_type_symbol
_atom_site_label
_atom_site_fract_x
_atom_site_fract_y
_atom_site_fract_z
_atom_site_U_iso_or_equiv
_atom_site_adp_type
_atom_site_occupancy
_atom_site_calc_flag
_atom_site_refinement_flag_posn
O O1 0.0297(1) 0.2017(3) 0.5813(1) 0.0226(3) Uani 1 d .
N N1 -0.0767(2) 0.2891(4) 0.6787(1) 0.0196(4) Uani 1 d .
N N4 0.0941(2) -0.2628(4) 0.5965(1) 0.0204(4) Uani 1 d .
N N2 -0.1244(2) 0.4710(4) 0.6327(1) 0.0200(4) Uani 1 d .
N N3 -0.3504(2) 0.8273(4) 0.6513(1) 0.0238(4) Uani 1 d .
C C9 0.1006(2) -0.2127(4) 0.6798(2) 0.0180(5) Uani 1 d .
C C10 0.1538(2) -0.3698(4) 0.7401(2) 0.0193(5) Uani 1 d .
H H10 0.185(1) -0.523(2) 0.714(1) 0.0237(4) Uiso 1 d U
C C13 0.0774(2) 0.0377(5) 0.7977(2) 0.0195(5) Uani 1 d .
H H13 0.048(1) 0.193(2) 0.823(1) 0.0240(4) Uiso 1 d U
C C4 -0.2263(2) 0.8832(5) 0.5535(2) 0.0215(5) Uani 1 d .
H H4 -0.1545(8) 0.829(4) 0.5293(10) 0.0267(5) Uiso 1 d U
C C8 0.0601(2) -0.0051(4) 0.7103(2) 0.0183(5) Uani 1 d .
C C3 -0.2633(2) 0.7605(5) 0.6182(2) 0.0196(5) Uani 1 d .
C C1 0.0050(2) 0.1690(4) 0.6504(2) 0.0180(5) Uani 1 d .
C C2 -0.2073(2) 0.5572(5) 0.6582(2) 0.0222(5) Uani 1 d .
H H2 -0.244(1) 0.498(4) 0.7104(6) 0.0274(5) Uiso 1 d U
C C12 0.1324(2) -0.1165(5) 0.8546(2) 0.0214(5) Uani 1 d .
H H12 0.146(2) -0.077(4) 0.9208(4) 0.0259(5) Uiso 1 d U
C C6 -0.3727(2) 1.1500(5) 0.5571(2) 0.0259(5) Uani 1 d .
H H6 -0.422(1) 1.298(2) 0.535(1) 0.0317(6) Uiso 1 d U
C C11 0.1701(2) -0.3234(5) 0.8248(2) 0.0210(5) Uani 1 d .
H H11 0.221(1) -0.432(2) 0.8695(9) 0.0255(5) Uiso 1 d U
C C5 -0.2823(2) 1.0820(5) 0.5234(2) 0.0235(5) Uani 1 d .
H H5 -0.251(1) 1.180(3) 0.4756(7) 0.0291(5) Uiso 1 d U
C C7 -0.4043(2) 1.0177(5) 0.6206(2) 0.0266(5) Uani 1 d .
H H7 -0.4777(7) 1.060(4) 0.6447(10) 0.0334(6) Uiso 1 d U
H H4A 0.044(1) -0.171(3) 0.5523(8) 0.0311(6) Uiso 1 d U
H H1N -0.104(1) 0.255(5) 0.7340(6) 0.0298(5) Uiso 1 d U
H H4B 0.083(2) -0.434(1) 0.583(2) 0.0311(6) Uiso 1 d U

loop_
_atom_site_aniso_label
_atom_site_aniso_U_11
_atom_site_aniso_U_22
_atom_site_aniso_U_33
_atom_site_aniso_U_12
_atom_site_aniso_U_13
_atom_site_aniso_U_23
O1 0.031(1) 0.0147(10) 0.024(1) 0.0053(7) 0.0117(8) 0.0034(9)
N1 0.020(1) 0.014(1) 0.026(1) 0.0010(9) 0.0065(9) -0.0005(10)
N4 0.025(1) 0.014(1) 0.023(1) 0.0010(9) 0.0065(9) 0.0001(10)
N2 0.022(1) 0.015(1) 0.024(1) 0.00045(85) 0.0069(9) -0.001(1)
N3 0.024(1) 0.021(1) 0.029(1) 0.0010(9) 0.0117(9) 0.002(1)
C9 0.018(1) 0.011(1) 0.025(1) -0.00012(98) 0.007(1) 0.001(1)
C10 0.024(1) 0.012(1) 0.024(1) 0.0015(10) 0.006(1) 0.001(1)
C13 0.025(1) 0.016(1) 0.019(1) 0.002(1) 0.008(1) 0.0003(12)
C4 0.023(1) 0.018(1) 0.025(1) -0.0003(11) 0.010(1) -0.002(1)
C8 0.022(1) 0.011(1) 0.023(1) 0.0020(10) 0.007(1) 0.0007(11)
C3 0.022(1) 0.015(1) 0.023(1) 0.002(1) 0.0074(10) 0.0004(12)
C1 0.023(1) 0.013(1) 0.019(1) 0.0012(10) 0.007(1) -0.001(1)
C2 0.024(1) 0.017(1) 0.027(1) 0.003(1) 0.010(1) 0.002(1)
C12 0.026(1) 0.019(1) 0.020(1) 0.001(1) 0.005(1) 0.0001(12)
C6 0.029(1) 0.018(1) 0.031(2) 0.003(1) 0.009(1) 0.003(1)
C11 0.023(1) 0.016(1) 0.024(1) 0.003(1) 0.005(1) 0.004(1)
C5 0.030(1) 0.018(1) 0.025(1) -0.0005(11) 0.010(1) 0.002(1)
C7 0.028(2) 0.020(2) 0.035(2) 0.006(1) 0.016(1) 0.006(1)

loop_
_atom_type_symbol
_atom_type_description
_atom_type_scat_dispersion_real
_atom_type_scat_dispersion_imag
_atom_type_scat_source
C C 0.0030 0.0020 'Su & Coppens, Acta. Cryst. (1997) A53, 749'
H H 0.0000 0.0000 'Su & Coppens, Acta. Cryst. (1997) A53, 749'
N N 0.0060 0.0030 'Su & Coppens, Acta. Cryst. (1997) A53, 749'
O O 0.0110 0.0060 'Su & Coppens, Acta. Cryst. (1997) A53, 749'

loop_
_geom_angle_atom_site_label_1
_geom_angle_atom_site_label_2
_geom_angle_atom_site_label_3
_geom_angle
O1 C1 N1 122.5(3)
O1 C1 C8 122.8(2)
N1 N2 C2 115.5(2)
N1 C1 C8 114.7(3)
N4 C9 C8 123.6(3)
N4 C9 C10 119.0(2)
N2 N1 C1 119.4(2)
N2 N1 H1N 117(1)
N2 C2 C3 121.8(3)
N2 C2 H2 127(1)
N3 C3 C2 114.5(3)
N3 C3 C4 122.3(3)
N3 C7 C6 122.8(3)
N3 C7 H7 117(1)
C9 N4 H4A 121(1)
C9 N4 H4B 114(1)
C9 C8 C1 120.1(2)
C9 C8 C13 119.3(2)
C9 C10 C11 122.2(2)
C9 C10 H10 115(1)
C10 C9 C8 117.3(2)
C10 C11 C12 120.3(3)
C10 C11 H11 121.7(10)
H10 C10 C11 123(1)
C13 C8 C1 120.6(3)
C13 C12 C11 119.0(3)
C13 C12 H12 120(1)
H13 C13 C8 122(1)
H13 C13 C12 116(1)
C4 C3 C2 123.1(3)
C4 C5 C6 119.4(3)
C4 C5 H5 118(1)
H4 C4 C3 121(1)
H4 C4 C5 121(1)
C8 C13 C12 121.8(2)
C3 N3 C7 118.5(3)
C3 C2 H2 112(1)
C3 C4 C5 118.3(2)
C1 N1 H1N 124(1)
C12 C11 H11 117.5(10)
H12 C12 C11 121(1)
C6 C7 H7 120(1)
C6 C5 H5 122(1)
H6 C6 C7 118(1)
H6 C6 C5 123(1)
C5 C6 C7 118.6(3)
H4A N4 H4B 108(2)

loop_
_geom_bond_atom_site_label_1
_geom_bond_atom_site_label_2
_geom_bond_distance
O1 C1 1.223(3)
N1 N2 1.373(3)
N1 C1 1.377(3)
N4 C9 1.369(3)
N2 C2 1.278(3)
N3 C3 1.348(3)
N3 C7 1.349(4)
C9 C8 1.430(4)
C9 C10 1.420(4)
C10 C11 1.380(4)
C13 C8 1.417(4)
C13 C12 1.386(4)
C4 C3 1.406(4)
C4 C5 1.398(4)
C8 C1 1.491(4)
C3 C2 1.470(4)
C12 C11 1.407(4)
C6 C7 1.393(4)
C6 C5 1.390(4)

loop_
_geom_torsion_atom_site_label_1
_geom_torsion_atom_site_label_2
_geom_torsion_atom_site_label_3
_geom_torsion_atom_site_label_4
_geom_torsion
O1 C1 N1 N2 -8.0(2)
O1 C1 N1 H1N 174.0(6)
O1 C1 C8 C9 -32.5(2)
O1 C1 C8 C13 144.6(2)
N1 N2 C2 C3 176.5(2)
N1 N2 C2 H2 -2(1)
N1 C1 C8 C9 146.9(2)
N1 C1 C8 C13 -36.0(2)
N4 C9 C8 C1 1.4(2)
N4 C9 C8 C13 -175.7(2)
N4 C9 C10 C11 175.3(2)
N4 C9 C10 H10 -1.0(10)
N2 N1 C1 C8 172.6(2)
N2 C2 C3 N3 178.8(2)
N2 C2 C3 C4 -4.3(2)
N3 C3 C2 H2 -3(1)
N3 C3 C4 C5 0.4(2)
N3 C3 C4 H4 177.9(3)
N3 C7 C6 C5 0.5(2)
N3 C7 C6 H6 178.7(5)
C9 C8 C13 C12 -0.07(24)
C9 C8 C13 H13 179.8(3)
C9 C10 C11 C12 0.9(2)
C9 C10 C11 H11 -171.0(6)
C10 C9 N4 H4A 167.6(7)
C10 C9 N4 H4B 37(1)
C10 C9 C8 C1 179.0(2)
C10 C9 C8 C13 1.9(2)
C10 C11 C12 C13 1.0(2)
H10 C10 C9 C8 -178.7(3)
H10 C10 C11 C12 177.0(4)
H10 C10 C11 H11 5(1)
C13 C12 C11 H11 173.2(5)
H13 C13 C8 C1 2.7(10)
H13 C13 C12 C11 178.8(3)
H13 C13 C12 H12 -1.3(15)
C4 C3 N3 C7 0.6(2)
C4 C3 C2 H2 174.4(9)
C4 C5 C6 C7 0.5(2)
C4 C5 C6 H6 -177.6(4)
H4 C4 C3 C2 1(1)
H4 C4 C5 C6 -178.5(3)
H4 C4 C5 H5 -0.3(14)
C8 C1 N1 H1N -5(1)
C8 C9 N4 H4A -15(1)
C8 C9 N4 H4B -146(2)
C8 C9 C10 C11 -2.4(2)
C8 C13 C12 C11 -1.4(2)
C3 N3 C7 C6 -1.0(2)
C3 N3 C7 H7 175.1(5)
C3 C4 C5 C6 -0.9(2)
C3 C4 C5 H5 177.3(3)
C1 N1 N2 C2 172.6(2)
C1 C8 C13 C12 -177.2(3)
C2 N2 N1 H1N -9(1)
C2 C3 N3 C7 177.5(3)
C2 C3 C4 C5 -176.3(2)
H12 C12 C11 H11 -7(1)
H6 C6 C7 H7 3(2)
H6 C6 C5 H5 4(1)
C5 C6 C7 H7 -175.6(4)
H5 C5 C6 C7 -177.6(4)
